data_7003859
loop_
_publ_author_name
'Kou, Hui-Zhong'
'Tao, Jun'
'Sato, Osamu'

_publ_section_title
;
 Assembly of a two-dimensional oxalate-bridged heterometallic
 CoII3CrIII2 coordination polymer
;
_journal_issue 28
_journal_name_full 'Dalton Transactions'
_journal_page_first 3652
_journal_page_last 3654
_journal_paper_doi 10.1039/b800659h
_journal_year 2008
_chemical_formula_sum 'C24 H48 Co3 Cr2 O36'
_chemical_formula_weight 1193.41
_chemical_name_systematic
;
?
;
_space_group_IT_number 15
_symmetry_cell_setting monoclinic
_symmetry_space_group_name_Hall '-C 2yc'
_symmetry_space_group_name_H-M 'C 1 2/c 1'
_atom_sites_solution_hydrogens geom
_atom_sites_solution_primary direct
_atom_sites_solution_secondary difmap
_audit_creation_method SHELXL-97
_cell_angle_alpha 90.00
_cell_angle_beta 123.78(3)
_cell_angle_gamma 90.00
_cell_formula_units_Z 4
_cell_length_a 25.654(5)
_cell_length_b 14.893(3)
_cell_length_c 14.821(3)
_cell_measurement_reflns_used 3063
_cell_measurement_temperature 173(2)
_cell_measurement_theta_max 24.99
_cell_measurement_theta_min 3.20
_cell_volume 4707(2)
_computing_cell_refinement 'crystalstructure 3.6.0 (Rigaku/MSC, 2004)'
_computing_data_collection 'crystalstructure 3.6.0 (Rigaku/MSC, 2004)'
_computing_data_reduction 'Crystalstructure 2004'
_computing_molecular_graphics 'XP (Sheldrick, 1998)'
_computing_publication_material 'XP (Sheldrick, 1998)'
_computing_structure_refinement 'SHELXL-97 (Sheldrick, 1997)'
_computing_structure_solution 'SHELXS-97 (Sheldrick, 1997)'
_diffrn_ambient_temperature 293(2)
_diffrn_detector_area_resol_mean 0.66
_diffrn_measured_fraction_theta_full 0.988
_diffrn_measured_fraction_theta_max 0.988
_diffrn_measurement_device_type 'Rigaku IP'
_diffrn_measurement_method '\w scans'
_diffrn_radiation_monochromator graphite
_diffrn_radiation_source 'fine-focus sealed tube'
_diffrn_radiation_type MoK\a
_diffrn_radiation_wavelength 0.71073
_diffrn_reflns_av_R_equivalents 0.1612
_diffrn_reflns_av_sigmaI/netI 0.1521
_diffrn_reflns_limit_h_max 13
_diffrn_reflns_limit_h_min -30
_diffrn_reflns_limit_k_max 15
_diffrn_reflns_limit_k_min -17
_diffrn_reflns_limit_l_max 17
_diffrn_reflns_limit_l_min -15
_diffrn_reflns_number 7808
_diffrn_reflns_theta_full 25.00
_diffrn_reflns_theta_max 25.00
_diffrn_reflns_theta_min 3.20
_exptl_absorpt_coefficient_mu 1.586
_exptl_absorpt_correction_T_max 0.859
_exptl_absorpt_correction_T_min 0.672
_exptl_absorpt_correction_type multi-scan
_exptl_absorpt_process_details 'ABSCOR; Higashi, 1995'
_exptl_crystal_colour red
_exptl_crystal_density_diffrn 1.684
_exptl_crystal_density_method 'not measured'
_exptl_crystal_description block
_exptl_crystal_F_000 2436
_exptl_crystal_size_max 0.3
_exptl_crystal_size_mid 0.2
_exptl_crystal_size_min 0.15
_refine_diff_density_max 0.635
_refine_diff_density_min -0.690
_refine_diff_density_rms 0.148
_refine_ls_extinction_coef 0.00028(2)
_refine_ls_extinction_expression Fc^*^=kFc[1+0.001xFc^2^\l^3^/sin(2\q)]^-1/4^
_refine_ls_extinction_method SHELXL
_refine_ls_goodness_of_fit_ref 1.055
_refine_ls_hydrogen_treatment constr
_refine_ls_matrix_type full
_refine_ls_number_parameters 295
_refine_ls_number_reflns 4095
_refine_ls_number_restraints 0
_refine_ls_restrained_S_all 1.055
_refine_ls_R_factor_all 0.1136
_refine_ls_R_factor_gt 0.0888
_refine_ls_shift/su_max 0.000
_refine_ls_shift/su_mean 0.000
_refine_ls_structure_factor_coef Fsqd
_refine_ls_weighting_details 'calc w=1/[\s^2^(Fo^2^)+(0.0100P)^2^+30.0000P] where P=(Fo^2^+2Fc^2^)/3'
_refine_ls_weighting_scheme calc
_refine_ls_wR_factor_gt 0.1471
_refine_ls_wR_factor_ref 0.1570
_reflns_number_gt 3063
_reflns_number_total 4095
_reflns_threshold_expression >2sigma(I)
_cod_data_source_file b800659h.txt
_cod_data_source_block 3
_cod_original_cell_volume 4706.8(23)
_cod_original_sg_symbol_H-M C2/c
_cod_database_code 7003859

loop_
_symmetry_equiv_pos_as_xyz
'x, y, z'
'-x, y, -z+1/2'
'x+1/2, y+1/2, z'
'-x+1/2, y+1/2, -z+1/2'
'-x, -y, -z'
'x, -y, z-1/2'
'-x+1/2, -y+1/2, -z'
'x+1/2, -y+1/2, z-1/2'

loop_
_atom_site_label
_atom_site_type_symbol
_atom_site_fract_x
_atom_site_fract_y
_atom_site_fract_z
_atom_site_U_iso_or_equiv
_atom_site_adp_type
_atom_site_occupancy
_atom_site_symmetry_multiplicity
_atom_site_calc_flag
_atom_site_refinement_flags
_atom_site_disorder_assembly
_atom_site_disorder_group
Co1 Co 0.0000 0.95211(8) 0.2500 0.0403(3) Uani 1 2 d S . .
Co2 Co -0.35101(4) 0.89900(5) -0.45207(6) 0.0402(2) Uani 1 1 d . . .
Cr1 Cr -0.17429(4) 0.75002(6) -0.07574(7) 0.0419(3) Uani 1 1 d . . .
O8 O -0.04764(19) 0.9388(3) 0.0806(3) 0.0440(9) Uani 1 1 d . . .
O2 O -0.3171(2) 0.9013(3) -0.2850(3) 0.0453(10) Uani 1 1 d . . .
O9 O -0.10801(17) 0.6606(3) -0.0329(3) 0.0438(9) Uani 1 1 d . . .
O1 O -0.28356(19) 0.7974(3) -0.3914(3) 0.0442(9) Uani 1 1 d . . .
O13 O -0.3754(2) 0.8908(3) -0.6071(3) 0.0540(11) Uani 1 1 d . . .
O12 O -0.4199(2) 0.8139(3) -0.4839(3) 0.0557(11) Uani 1 1 d . . .
O4 O -0.20709(18) 0.7399(3) -0.2305(3) 0.0445(9) Uani 1 1 d . . .
O7 O -0.1176(2) 0.8496(3) -0.0521(3) 0.0459(10) Uani 1 1 d . . .
O10 O -0.22430(17) 0.6456(3) -0.0891(3) 0.0429(9) Uani 1 1 d . . .
O15 O -0.0611(2) 1.0458(3) 0.2338(4) 0.0542(11) Uani 1 1 d . . .
O11 O -0.13987(18) 0.7703(3) 0.0792(3) 0.0436(9) Uani 1 1 d . . .
O3 O -0.24455(19) 0.8344(3) -0.1305(3) 0.0434(9) Uani 1 1 d . . .
C5 C -0.0862(3) 0.8774(4) 0.0440(4) 0.0389(12) Uani 1 1 d . . .
C2 C -0.2736(3) 0.8469(4) -0.2307(4) 0.0398(13) Uani 1 1 d . . .
C1 C -0.2540(3) 0.7907(4) -0.2913(4) 0.0416(13) Uani 1 1 d . . .
C7 C -0.0491(5) 1.1045(5) 0.3180(7) 0.083(3) Uani 1 1 d . . .
H7A H -0.0845 1.1432 0.2928 0.124 Uiso 1 1 calc R . .
H7B H -0.0127 1.1401 0.3398 0.124 Uiso 1 1 calc R . .
H7C H -0.0418 1.0702 0.3788 0.124 Uiso 1 1 calc R . .
C8 C -0.4852(3) 0.8335(6) -0.5521(7) 0.086(3) Uani 1 1 d . . .
H8A H -0.5089 0.7826 -0.5544 0.129 Uiso 1 1 calc R . .
H8B H -0.4961 0.8466 -0.6241 0.129 Uiso 1 1 calc R . .
H8C H -0.4946 0.8846 -0.5239 0.129 Uiso 1 1 calc R . .
O16 O -0.1775(3) 1.0173(5) 0.0809(5) 0.098(2) Uani 1 1 d . . .
O17 O -0.3788(3) 1.0385(5) -0.6958(5) 0.102(2) Uani 1 1 d . . .
C9 C -0.3679(4) 0.8143(6) -0.6531(6) 0.086(3) Uani 1 1 d . . .
H9A H -0.3824 0.8265 -0.7272 0.130 Uiso 1 1 calc R . .
H9B H -0.3917 0.7657 -0.6508 0.130 Uiso 1 1 calc R . .
H9C H -0.3243 0.7981 -0.6130 0.130 Uiso 1 1 calc R . .
C80 C 0.1223(8) 0.8922(7) 0.1426(12) 0.128(5) Uani 1 1 d . . .
C70 C -0.2070(5) 1.0638(11) -0.0176(10) 0.140(5) Uani 1 1 d . . .
C90 C -0.4364(5) 1.0797(9) -0.7689(10) 0.127(5) Uani 1 1 d . . .
O19 O 0.1118(4) 0.8071(4) 0.1599(5) 0.101(2) Uani 1 1 d . . .
O5 O -0.09442(18) 0.5142(3) -0.0140(3) 0.0438(9) Uani 1 1 d . . .
O6 O -0.21675(18) 0.4976(3) -0.0841(3) 0.0441(9) Uani 1 1 d . . .
C4 C -0.1945(3) 0.5742(4) -0.0724(4) 0.0422(13) Uani 1 1 d . . .
C3 C -0.1269(3) 0.5821(4) -0.0366(4) 0.0404(13) Uani 1 1 d . . .
O14 O -0.06523(19) 0.8503(3) 0.2182(3) 0.0455(10) Uani 1 1 d . . .
C6 C -0.0975(3) 0.8292(4) 0.1204(4) 0.0403(13) Uani 1 1 d . . .

loop_
_atom_site_aniso_label
_atom_site_aniso_U_11
_atom_site_aniso_U_22
_atom_site_aniso_U_33
_atom_site_aniso_U_23
_atom_site_aniso_U_13
_atom_site_aniso_U_12
Co1 0.0403(6) 0.0400(6) 0.0415(6) 0.000 0.0233(5) 0.000
Co2 0.0408(4) 0.0394(4) 0.0418(4) 0.0004(3) 0.0238(4) 0.0004(3)
Cr1 0.0420(5) 0.0393(5) 0.0422(5) -0.0005(4) 0.0221(4) -0.0006(4)
O8 0.048(2) 0.046(2) 0.042(2) 0.0041(18) 0.0266(19) -0.0043(19)
O2 0.053(3) 0.042(2) 0.046(2) -0.0006(18) 0.031(2) 0.0095(19)
O9 0.031(2) 0.042(2) 0.053(2) 0.0024(18) 0.0195(18) -0.0029(16)
O1 0.050(2) 0.045(2) 0.041(2) -0.0023(17) 0.0281(19) 0.0069(19)
O13 0.068(3) 0.056(3) 0.042(2) -0.0013(19) 0.033(2) -0.004(2)
O12 0.048(3) 0.062(3) 0.061(3) 0.005(2) 0.033(2) -0.012(2)
O4 0.046(2) 0.044(2) 0.043(2) -0.0027(18) 0.0244(18) 0.0068(19)
O7 0.054(3) 0.044(2) 0.039(2) 0.0000(17) 0.0250(19) -0.0072(19)
O10 0.033(2) 0.041(2) 0.050(2) 0.0007(17) 0.0199(18) 0.0025(17)
O15 0.052(3) 0.052(3) 0.065(3) -0.005(2) 0.036(2) 0.005(2)
O11 0.048(2) 0.045(2) 0.039(2) 0.0026(17) 0.0254(18) -0.0054(19)
O3 0.051(2) 0.043(2) 0.039(2) -0.0011(17) 0.0269(19) 0.0058(18)
C5 0.042(3) 0.036(3) 0.043(3) 0.003(2) 0.026(3) 0.002(3)
C2 0.041(3) 0.037(3) 0.048(3) -0.004(2) 0.029(3) -0.002(2)
C1 0.040(3) 0.037(3) 0.047(3) -0.003(2) 0.023(3) 0.000(2)
C7 0.104(7) 0.060(5) 0.092(6) -0.001(4) 0.060(5) 0.025(5)
C8 0.048(4) 0.086(6) 0.110(7) -0.022(5) 0.035(4) -0.021(4)
O16 0.047(3) 0.143(6) 0.104(4) 0.024(4) 0.041(3) -0.005(3)
O17 0.090(5) 0.117(5) 0.108(5) 0.050(4) 0.061(4) -0.002(4)
C9 0.091(6) 0.100(7) 0.056(4) -0.018(4) 0.034(4) 0.019(5)
C80 0.232(15) 0.071(6) 0.181(11) -0.009(7) 0.177(12) -0.013(8)
C70 0.087(8) 0.209(15) 0.123(9) 0.067(9) 0.059(7) 0.004(9)
C90 0.066(6) 0.184(13) 0.140(9) 0.072(9) 0.063(7) 0.022(7)
O19 0.165(7) 0.078(4) 0.111(5) -0.022(4) 0.109(5) -0.002(4)
O5 0.035(2) 0.042(2) 0.052(2) 0.0001(18) 0.0234(18) -0.0019(18)
O6 0.036(2) 0.039(2) 0.055(2) -0.0021(17) 0.0239(19) -0.0014(17)
C4 0.045(3) 0.043(3) 0.040(3) -0.001(2) 0.024(3) -0.003(3)
C3 0.037(3) 0.045(3) 0.036(3) 0.001(2) 0.018(2) 0.004(3)
O14 0.046(2) 0.050(2) 0.038(2) 0.0021(17) 0.0223(18) -0.0071(19)
C6 0.043(3) 0.040(3) 0.038(3) 0.001(2) 0.023(3) 0.000(3)

loop_
_atom_type_symbol
_atom_type_description
_atom_type_scat_dispersion_real
_atom_type_scat_dispersion_imag
_atom_type_scat_source
C C 0.0033 0.0016 'International Tables Vol C Tables 4.2.6.8 and 6.1.1.4'
H H 0.0000 0.0000 'International Tables Vol C Tables 4.2.6.8 and 6.1.1.4'
O O 0.0106 0.0060 'International Tables Vol C Tables 4.2.6.8 and 6.1.1.4'
Cr Cr 0.3209 0.6236 'International Tables Vol C Tables 4.2.6.8 and 6.1.1.4'
Co Co 0.3494 0.9721 'International Tables Vol C Tables 4.2.6.8 and 6.1.1.4'

loop_
_geom_angle_atom_site_label_1
_geom_angle_atom_site_label_2
_geom_angle_atom_site_label_3
_geom_angle
_geom_angle_site_symmetry_1
_geom_angle_site_symmetry_3
_geom_angle_publ_flag
O15 Co1 O15 92.1(3) 2 . ?
O15 Co1 O8 96.03(17) 2 . ?
O15 Co1 O8 91.50(17) . . ?
O15 Co1 O8 91.50(17) 2 2 ?
O15 Co1 O8 96.03(17) . 2 ?
O8 Co1 O8 169.1(2) . 2 ?
O15 Co1 O14 174.23(16) 2 . ?
O15 Co1 O14 90.20(17) . . ?
O8 Co1 O14 78.63(15) . . ?
O8 Co1 O14 93.51(16) 2 . ?
O15 Co1 O14 90.20(17) 2 2 ?
O15 Co1 O14 174.23(16) . 2 ?
O8 Co1 O14 93.51(16) . 2 ?
O8 Co1 O14 78.63(15) 2 2 ?
O14 Co1 O14 88.0(2) . 2 ?
O12 Co2 O13 91.09(18) . . ?
O12 Co2 O1 93.12(18) . . ?
O13 Co2 O1 96.00(17) . . ?
O12 Co2 O5 94.41(18) . 4_454 ?
O13 Co2 O5 91.90(18) . 4_454 ?
O1 Co2 O5 168.97(15) . 4_454 ?
O12 Co2 O6 174.56(18) . 4_454 ?
O13 Co2 O6 91.25(18) . 4_454 ?
O1 Co2 O6 91.52(16) . 4_454 ?
O5 Co2 O6 80.60(15) 4_454 4_454 ?
O12 Co2 O2 91.14(17) . . ?
O13 Co2 O2 174.44(18) . . ?
O1 Co2 O2 78.79(15) . . ?
O5 Co2 O2 93.00(16) 4_454 . ?
O6 Co2 O2 86.98(16) 4_454 . ?
O10 Cr1 O4 89.43(17) . . ?
O10 Cr1 O3 93.87(17) . . ?
O4 Cr1 O3 82.40(16) . . ?
O10 Cr1 O7 175.05(17) . . ?
O4 Cr1 O7 93.47(17) . . ?
O3 Cr1 O7 90.49(18) . . ?
O10 Cr1 O9 83.96(17) . . ?
O4 Cr1 O9 93.29(17) . . ?
O3 Cr1 O9 175.21(16) . . ?
O7 Cr1 O9 91.87(17) . . ?
O10 Cr1 O11 94.77(16) . . ?
O4 Cr1 O11 175.46(17) . . ?
O3 Cr1 O11 95.56(16) . . ?
O7 Cr1 O11 82.46(16) . . ?
O9 Cr1 O11 88.88(17) . . ?
C5 O8 Co1 112.8(3) . . ?
C2 O2 Co2 112.5(3) . . ?
C3 O9 Cr1 111.9(4) . . ?
C1 O1 Co2 112.5(4) . . ?
C9 O13 Co2 124.4(4) . . ?
C8 O12 Co2 124.8(5) . . ?
C1 O4 Cr1 113.8(3) . . ?
C5 O7 Cr1 113.4(4) . . ?
C4 O10 Cr1 111.2(4) . . ?
C7 O15 Co1 123.5(5) . . ?
C6 O11 Cr1 112.2(3) . . ?
C2 O3 Cr1 112.9(4) . . ?
O8 C5 O7 126.8(5) . . ?
O8 C5 C6 117.9(5) . . ?
O7 C5 C6 115.3(5) . . ?
O2 C2 O3 126.4(5) . . ?
O2 C2 C1 116.9(5) . . ?
O3 C2 C1 116.7(5) . . ?
O1 C1 O4 127.0(5) . . ?
O1 C1 C2 119.1(5) . . ?
O4 C1 C2 114.0(5) . . ?
C3 O5 Co2 110.3(4) . 4_444 ?
C4 O6 Co2 110.7(4) . 4_444 ?
O6 C4 O10 124.6(5) . . ?
O6 C4 C3 118.0(5) . . ?
O10 C4 C3 117.4(5) . . ?
O5 C3 O9 124.5(5) . . ?
O5 C3 C4 120.2(5) . . ?
O9 C3 C4 115.4(5) . . ?
C6 O14 Co1 111.9(4) . . ?
O14 C6 O11 125.1(5) . . ?
O14 C6 C5 118.5(5) . . ?
O11 C6 C5 116.4(5) . . ?

loop_
_geom_bond_atom_site_label_1
_geom_bond_atom_site_label_2
_geom_bond_distance
_geom_bond_site_symmetry_2
_geom_bond_publ_flag
Co1 O15 2.012(4) 2 ?
Co1 O15 2.012(4) . ?
Co1 O8 2.104(4) . ?
Co1 O8 2.104(4) 2 ?
Co1 O14 2.108(4) . ?
Co1 O14 2.108(4) 2 ?
Co2 O12 2.007(4) . ?
Co2 O13 2.021(4) . ?
Co2 O1 2.089(4) . ?
Co2 O5 2.091(4) 4_454 ?
Co2 O6 2.105(4) 4_454 ?
Co2 O2 2.120(4) . ?
Cr1 O10 1.955(4) . ?
Cr1 O4 1.961(4) . ?
Cr1 O3 1.965(4) . ?
Cr1 O7 1.967(4) . ?
Cr1 O9 1.967(4) . ?
Cr1 O11 1.972(4) . ?
O8 C5 1.230(7) . ?
O2 C2 1.246(7) . ?
O9 C3 1.255(7) . ?
O1 C1 1.240(7) . ?
O13 C9 1.396(9) . ?
O12 C8 1.424(9) . ?
O4 C1 1.276(7) . ?
O7 C5 1.253(7) . ?
O10 C4 1.251(7) . ?
O15 C7 1.410(9) . ?
O11 C6 1.260(7) . ?
O3 C2 1.251(6) . ?
C5 C6 1.499(8) . ?
C2 C1 1.504(8) . ?
O16 C70 1.398(12) . ?
O17 C90 1.398(12) . ?
C80 O19 1.350(11) . ?
O5 C3 1.233(7) . ?
O5 Co2 2.091(4) 4_444 ?
O6 C4 1.244(7) . ?
O6 Co2 2.105(4) 4_444 ?
C4 C3 1.509(8) . ?
O14 C6 1.245(6) . ?
